data_2218547
loop_
_publ_author_name
'Xia, Dong-Sheng'
'Chen, Wu'
'Wang, Hao'
'Zeng, Qing-Fu'

_publ_section_title Bis{(<i>E</i>)-2,4-diiodo-6-[(2-morpholinoethyl)iminomethyl]phenolato}nickel(II)
_journal_coeditor_code SJ2504
_journal_issue 6
_journal_name_full 'Acta Crystallographica Section E'
_journal_page_first m842
_journal_paper_doi 10.1107/S1600536808015389
_journal_volume 64
_journal_year 2008
_chemical_formula_iupac '[Ni (C13 H15 I2 N2 O2)2]'
_chemical_formula_moiety 'C26 H30 I4 N4 Ni O4'
_chemical_formula_sum 'C26 H30 I4 N4 Ni O4'
_chemical_formula_weight 1028.85
_chemical_name_systematic
;
Bis{(E)-2,4-diiodo-6-[(2-morpholinoethyl)iminomethyl]phenolato}nickel(II)
;
_space_group_IT_number 2
_symmetry_cell_setting triclinic
_symmetry_space_group_name_Hall '-P 1'
_symmetry_space_group_name_H-M 'P -1'
_atom_sites_solution_hydrogens geom
_atom_sites_solution_primary direct
_atom_sites_solution_secondary difmap
_audit_creation_method SHELXL-97
_cell_angle_alpha 87.138(3)
_cell_angle_beta 79.028(4)
_cell_angle_gamma 76.197(4)
_cell_formula_units_Z 2
_cell_length_a 9.940(2)
_cell_length_b 11.371(2)
_cell_length_c 14.526(3)
_cell_measurement_reflns_used 3273
_cell_measurement_temperature 298(2)
_cell_measurement_theta_max 25.3
_cell_measurement_theta_min 2.4
_cell_volume 1565.3(5)
_computing_cell_refinement 'CAD-4 Software (Enraf--Nonius, 1989)'
_computing_data_collection 'CAD-4 Software (Enraf--Nonius, 1989)'
_computing_data_reduction 'XCAD4 (Harms & Wocadlo, 1995)'
_computing_molecular_graphics 'SHELXTL (Sheldrick, 2008)'
_computing_publication_material 'SHELXTL (Sheldrick, 2008)'
_computing_structure_refinement 'SHELXL97 (Sheldrick, 2008)'
_computing_structure_solution 'SHELXS97 (Sheldrick, 2008)'
_diffrn_ambient_temperature 298(2)
_diffrn_measured_fraction_theta_full 0.989
_diffrn_measured_fraction_theta_max 0.989
_diffrn_measurement_device_type 'Enraf--Nonius CAD-4'
_diffrn_measurement_method \w/2\q
_diffrn_radiation_monochromator graphite
_diffrn_radiation_source 'fine-focus sealed tube'
_diffrn_radiation_type MoK\a
_diffrn_radiation_wavelength 0.71073
_diffrn_reflns_av_R_equivalents 0.0392
_diffrn_reflns_av_sigmaI/netI 0.0379
_diffrn_reflns_limit_h_max 12
_diffrn_reflns_limit_h_min -11
_diffrn_reflns_limit_k_max 14
_diffrn_reflns_limit_k_min -13
_diffrn_reflns_limit_l_max 17
_diffrn_reflns_limit_l_min -16
_diffrn_reflns_number 6131
_diffrn_reflns_theta_full 26.00
_diffrn_reflns_theta_max 26.00
_diffrn_reflns_theta_min 1.43
_diffrn_standards_decay_% 0
_diffrn_standards_interval_count 0
_diffrn_standards_interval_time 0
_diffrn_standards_number 0
_exptl_absorpt_coefficient_mu 4.602
_exptl_absorpt_correction_T_max 0.507
_exptl_absorpt_correction_T_min 0.465
_exptl_absorpt_correction_type psi-scan
_exptl_absorpt_process_details '(North <i>et al.</i>,  1968)'
_exptl_crystal_colour green
_exptl_crystal_density_diffrn 2.183
_exptl_crystal_density_method 'not measured'
_exptl_crystal_description block
_exptl_crystal_F_000 972
_exptl_crystal_size_max 0.17
_exptl_crystal_size_mid 0.15
_exptl_crystal_size_min 0.15
_refine_diff_density_max 1.014
_refine_diff_density_min -1.189
_refine_ls_extinction_method none
_refine_ls_goodness_of_fit_ref 1.072
_refine_ls_hydrogen_treatment constr
_refine_ls_matrix_type full
_refine_ls_number_parameters 340
_refine_ls_number_reflns 6081
_refine_ls_number_restraints 0
_refine_ls_restrained_S_all 1.072
_refine_ls_R_factor_all 0.0760
_refine_ls_R_factor_gt 0.0532
_refine_ls_shift/su_max 0.001
_refine_ls_shift/su_max_lt 0.001
_refine_ls_shift/su_mean <0.001
_refine_ls_structure_factor_coef Fsqd
_refine_ls_weighting_details 'calc w=1/[\s^2^(Fo^2^)+(0.0708P)^2^+8.6966P] where P=(Fo^2^+2Fc^2^)/3'
_refine_ls_weighting_scheme calc
_refine_ls_wR_factor_gt 0.1331
_refine_ls_wR_factor_ref 0.1540
_reflns_number_gt 4486
_reflns_number_total 6081
_reflns_threshold_expression I>2\s(I)
_cod_data_source_file sj2504.cif
_cod_data_source_block I
_cod_depositor_comments
;
The following automatic conversions were performed:
'_symmetry_cell_setting' value 'Triclinic' changed to 'triclinic'
according to '/home/saulius/struct/CIF-dictionaries/cif_core.dic'
dictionary named 'cif_core.dic' version 2.4.1 from
2010-06-29.

'_exptl_absorpt_correction_type' value 'psi scan' changed to
'psi-scan' according to
'/home/saulius/struct/CIF-dictionaries/cif_core.dic' dictionary named
'cif_core.dic' version 2.4.1 from 2010-06-29.

Automatic conversion script
Id: cif_fix_enum 1527 2010-12-29 10:47:43Z saulius 

The following automatic conversions were performed:

'_symmetry_cell_setting' value 'Triclinic' changed to 'triclinic'
according to /home/saulius/struct/CIF-dictionaries/cif_core.dic
dictionary named 'cif_core.dic' version 2.4.1 from
2010-06-29.

'_exptl_absorpt_correction_type' value 'psi scan'
changed to 'psi-scan' according to
/home/saulius/struct/CIF-dictionaries/cif_core.dic dictionary named
'cif_core.dic' version 2.4.1 from 2010-06-29.

Automatic conversion script
Id: cif_fix_values 1715 2011-07-08 13:25:40Z adriana 
;
_cod_database_code 2218547
_cod_database_fobs_code 2218547

loop_
_symmetry_equiv_pos_as_xyz
'x, y, z'
'-x, -y, -z'

loop_
_atom_site_type_symbol
_atom_site_label
_atom_site_fract_x
_atom_site_fract_y
_atom_site_fract_z
_atom_site_U_iso_or_equiv
_atom_site_adp_type
_atom_site_calc_flag
_atom_site_refinement_flags
_atom_site_occupancy
Ni Ni 0.67459(12) 0.74611(9) 0.74968(7) 0.0370(3) Uani d . 1
I I1 1.03986(8) 0.21944(6) 1.02656(5) 0.0587(2) Uani d . 1
I I2 1.08919(7) 0.41240(6) 0.63145(5) 0.0566(2) Uani d . 1
I I3 0.89016(8) 1.25985(6) 0.44905(5) 0.0581(2) Uani d . 1
I I4 0.86000(8) 1.08336(6) 0.84580(5) 0.0544(2) Uani d . 1
O O1 0.2528(9) 1.0772(9) 0.6949(6) 0.088(3) Uani d . 1
O O2 0.8403(7) 0.6056(5) 0.7347(4) 0.0476(15) Uani d . 1
O O3 0.3977(9) 0.4099(8) 0.8193(6) 0.083(3) Uani d . 1
O O4 0.7534(7) 0.8868(5) 0.7567(4) 0.0468(15) Uani d . 1
N N1 0.4262(9) 0.9357(7) 0.8185(5) 0.0509(19) Uani d . 1
N N2 0.6094(8) 0.7093(7) 0.8847(5) 0.0479(18) Uani d . 1
N N3 0.5530(8) 0.5511(7) 0.6897(5) 0.0477(18) Uani d . 1
N N4 0.6484(8) 0.7785(6) 0.6166(5) 0.0416(16) Uani d . 1
C C1 0.8091(9) 0.5352(7) 0.8924(6) 0.0405(19) Uani d . 1
C C2 0.8775(9) 0.5295(7) 0.7959(6) 0.0363(18) Uani d . 1
C C3 0.9936(9) 0.4299(8) 0.7732(6) 0.043(2) Uani d . 1
C C4 1.0432(9) 0.3416(8) 0.8368(6) 0.043(2) Uani d . 1
H H4 1.1195 0.2774 0.8170 0.051 Uiso calc R 1
C C5 0.9773(10) 0.3513(8) 0.9290(7) 0.046(2) Uani d . 1
C C6 0.8621(10) 0.4491(8) 0.9557(6) 0.048(2) Uani d . 1
H H6 0.8193 0.4566 1.0186 0.057 Uiso calc R 1
C C7 0.6868(10) 0.6243(8) 0.9306(6) 0.046(2) Uani d . 1
H H7 0.6579 0.6225 0.9953 0.055 Uiso calc R 1
C C8 0.4785(12) 0.7862(10) 0.9417(7) 0.064(3) Uani d . 1
H H8A 0.3971 0.7572 0.9340 0.077 Uiso calc R 1
H H8B 0.4855 0.7793 1.0076 0.077 Uiso calc R 1
C C9 0.4594(12) 0.9162(10) 0.9117(7) 0.061(3) Uani d . 1
H H9A 0.3840 0.9656 0.9560 0.073 Uiso calc R 1
H H9B 0.5452 0.9421 0.9130 0.073 Uiso calc R 1
C C10 0.4274(12) 1.0621(10) 0.7914(9) 0.068(3) Uani d . 1
H H10A 0.5204 1.0751 0.7912 0.081 Uiso calc R 1
H H10B 0.3608 1.1159 0.8376 0.081 Uiso calc R 1
C C11 0.3903(16) 1.0927(13) 0.6976(10) 0.092(4) Uani d . 1
H H11A 0.3938 1.1761 0.6823 0.111 Uiso calc R 1
H H11B 0.4588 1.0412 0.6509 0.111 Uiso calc R 1
C C12 0.2531(14) 0.9555(13) 0.7185(9) 0.080(4) Uani d . 1
H H12A 0.3235 0.9036 0.6730 0.096 Uiso calc R 1
H H12B 0.1620 0.9413 0.7145 0.096 Uiso calc R 1
C C13 0.2827(13) 0.9214(11) 0.8133(7) 0.067(3) Uani d . 1
H H13A 0.2774 0.8380 0.8267 0.080 Uiso calc R 1
H H13B 0.2130 0.9726 0.8597 0.080 Uiso calc R 1
C C14 0.7537(9) 0.9542(8) 0.5987(6) 0.0408(19) Uani d . 1
C C15 0.7930(9) 1.0375(8) 0.5305(7) 0.044(2) Uani d . 1
H H15 0.7818 1.0294 0.4692 0.053 Uiso calc R 1
C C16 0.8466(10) 1.1292(8) 0.5514(7) 0.045(2) Uani d . 1
C C17 0.8658(9) 1.1437(8) 0.6402(6) 0.043(2) Uani d . 1
H H17 0.9010 1.2079 0.6546 0.052 Uiso calc R 1
C C18 0.8319(10) 1.0611(8) 0.7084(6) 0.045(2) Uani d . 1
C C19 0.7810(8) 0.9604(7) 0.6922(6) 0.0364(18) Uani d . 1
C C20 0.6925(10) 0.8632(8) 0.5680(6) 0.043(2) Uani d . 1
H H20 0.6841 0.8668 0.5052 0.052 Uiso calc R 1
C C21 0.5820(9) 0.7051(8) 0.5668(6) 0.043 Uani d . 1
H H21A 0.6121 0.7132 0.4997 0.051 Uiso calc R 1
H H21B 0.4804 0.7344 0.5813 0.051 Uiso calc R 1
C C22 0.6216(11) 0.5733(10) 0.5948(7) 0.061 Uani d . 1
H H22A 0.5954 0.5246 0.5513 0.074 Uiso calc R 1
H H22B 0.7230 0.5485 0.5904 0.074 Uiso calc R 1
C C23 0.4055(11) 0.5588(11) 0.6960(8) 0.064(3) Uani d . 1
H H23A 0.3925 0.5025 0.6523 0.077 Uiso calc R 1
H H23B 0.3591 0.6400 0.6791 0.077 Uiso calc R 1
C C24 0.3403(14) 0.5295(13) 0.7941(9) 0.078(4) Uani d . 1
H H24A 0.3558 0.5846 0.8378 0.094 Uiso calc R 1
H H24B 0.2394 0.5411 0.7985 0.094 Uiso calc R 1
C C25 0.6143(11) 0.4272(9) 0.7168(8) 0.061(3) Uani d . 1
H H25A 0.7143 0.4179 0.7152 0.073 Uiso calc R 1
H H25B 0.6038 0.3713 0.6717 0.073 Uiso calc R 1
C C26 0.5451(14) 0.3955(12) 0.8137(10) 0.081(4) Uani d . 1
H H26A 0.5873 0.3124 0.8286 0.098 Uiso calc R 1
H H26B 0.5612 0.4475 0.8595 0.098 Uiso calc R 1

loop_
_atom_site_aniso_label
_atom_site_aniso_U_11
_atom_site_aniso_U_22
_atom_site_aniso_U_33
_atom_site_aniso_U_12
_atom_site_aniso_U_13
_atom_site_aniso_U_23
Ni 0.0507(6) 0.0302(5) 0.0320(5) -0.0192(5) -0.0025(5) 0.0092(4)
I1 0.0742(5) 0.0474(4) 0.0577(4) -0.0181(3) -0.0193(3) 0.0167(3)
I2 0.0634(4) 0.0504(4) 0.0501(4) -0.0206(3) 0.0121(3) 0.0055(3)
I3 0.0732(5) 0.0503(4) 0.0565(4) -0.0323(3) -0.0088(3) 0.0215(3)
I4 0.0700(4) 0.0545(4) 0.0467(4) -0.0290(3) -0.0126(3) 0.0029(3)
O1 0.075(6) 0.094(7) 0.072(6) 0.014(5) -0.004(5) 0.017(5)
O2 0.061(4) 0.038(3) 0.040(3) -0.014(3) 0.000(3) 0.009(3)
O3 0.084(6) 0.088(6) 0.081(6) -0.049(5) 0.003(5) 0.021(5)
O4 0.067(4) 0.035(3) 0.040(3) -0.024(3) 0.000(3) 0.008(3)
N1 0.059(5) 0.050(5) 0.041(4) -0.012(4) -0.001(4) -0.009(4)
N2 0.054(5) 0.041(4) 0.040(4) -0.005(3) 0.002(3) 0.007(3)
N3 0.052(5) 0.048(4) 0.046(4) -0.022(4) -0.006(4) 0.010(3)
N4 0.053(4) 0.037(4) 0.037(4) -0.025(3) 0.004(3) -0.001(3)
C1 0.046(5) 0.032(4) 0.043(5) -0.014(4) -0.003(4) 0.007(4)
C2 0.046(5) 0.033(4) 0.039(4) -0.025(4) -0.011(4) 0.010(3)
C3 0.049(5) 0.036(4) 0.046(5) -0.027(4) 0.005(4) 0.004(4)
C4 0.044(5) 0.035(4) 0.046(5) -0.011(4) -0.002(4) 0.009(4)
C5 0.060(6) 0.034(5) 0.050(5) -0.019(4) -0.017(4) 0.012(4)
C6 0.060(6) 0.051(5) 0.034(5) -0.022(5) -0.008(4) 0.012(4)
C7 0.064(6) 0.047(5) 0.029(4) -0.022(5) -0.003(4) 0.008(4)
C8 0.069(7) 0.060(6) 0.045(6) 0.006(5) 0.006(5) 0.006(5)
C9 0.071(7) 0.061(6) 0.047(6) -0.011(5) -0.003(5) -0.018(5)
C10 0.064(7) 0.052(6) 0.080(8) -0.017(5) 0.010(6) -0.007(6)
C11 0.097(11) 0.076(9) 0.086(10) -0.017(8) 0.021(8) 0.012(7)
C12 0.074(8) 0.087(9) 0.076(8) -0.010(7) -0.016(7) -0.021(7)
C13 0.086(8) 0.074(8) 0.042(6) -0.030(6) -0.001(5) -0.003(5)
C14 0.051(5) 0.040(5) 0.037(4) -0.026(4) -0.005(4) 0.008(4)
C15 0.045(5) 0.037(5) 0.048(5) -0.011(4) 0.000(4) 0.000(4)
C16 0.045(5) 0.034(4) 0.052(5) -0.013(4) 0.006(4) 0.004(4)
C17 0.049(5) 0.031(4) 0.050(5) -0.015(4) -0.010(4) 0.011(4)
C18 0.055(5) 0.040(5) 0.040(5) -0.020(4) 0.001(4) -0.002(4)
C19 0.028(4) 0.036(4) 0.044(5) -0.011(3) -0.001(3) 0.002(4)
C20 0.056(5) 0.048(5) 0.032(4) -0.022(4) -0.013(4) 0.009(4)
C21 0.043 0.043 0.043 -0.010 -0.008 0.000
C22 0.061 0.061 0.061 -0.014 -0.011 0.000
C23 0.059(6) 0.072(7) 0.057(6) -0.015(5) -0.009(5) 0.023(6)
C24 0.079(8) 0.101(10) 0.063(7) -0.055(8) 0.008(6) 0.008(7)
C25 0.058(6) 0.051(6) 0.080(8) -0.020(5) -0.019(6) 0.006(5)
C26 0.086(9) 0.068(8) 0.095(10) -0.034(7) -0.017(7) 0.029(7)

loop_
_atom_type_symbol
_atom_type_description
_atom_type_scat_dispersion_real
_atom_type_scat_dispersion_imag
_atom_type_scat_source
C C 0.0033 0.0016 'International Tables Vol C Tables 4.2.6.8 and 6.1.1.4'
H H 0.0000 0.0000 'International Tables Vol C Tables 4.2.6.8 and 6.1.1.4'
N N 0.0061 0.0033 'International Tables Vol C Tables 4.2.6.8 and 6.1.1.4'
O O 0.0106 0.0060 'International Tables Vol C Tables 4.2.6.8 and 6.1.1.4'
Ni Ni 0.3393 1.1124 'International Tables Vol C Tables 4.2.6.8 and 6.1.1.4'
I I -0.4742 1.8119 'International Tables Vol C Tables 4.2.6.8 and 6.1.1.4'

loop_
_geom_angle_atom_site_label_1
_geom_angle_atom_site_label_2
_geom_angle_atom_site_label_3
_geom_angle
_geom_angle_publ_flag
O4 Ni O2 104.7(3) y
O4 Ni N2 102.8(3) y
O2 Ni N2 93.7(3) y
O4 Ni N4 94.2(3) y
O2 Ni N4 101.5(3) y
N2 Ni N4 153.5(3) y
C12 O1 C11 107.0(9) ?
C2 O2 Ni 127.5(6) ?
C24 O3 C26 108.3(9) ?
C19 O4 Ni 127.9(6) ?
C9 N1 C10 107.9(9) ?
C9 N1 C13 113.4(8) ?
C10 N1 C13 106.0(8) ?
C7 N2 C8 116.5(8) ?
C7 N2 Ni 121.5(6) ?
C8 N2 Ni 121.6(6) ?
C23 N3 C22 112.1(8) ?
C23 N3 C25 106.1(8) ?
C22 N3 C25 108.7(8) ?
C20 N4 C21 115.2(7) ?
C20 N4 Ni 121.8(6) ?
C21 N4 Ni 123.0(5) ?
C6 C1 C7 115.4(8) ?
C6 C1 C2 119.8(8) ?
C7 C1 C2 124.8(7) ?
O2 C2 C3 121.0(8) ?
O2 C2 C1 124.2(8) ?
C3 C2 C1 114.8(7) ?
C4 C3 C2 125.0(8) ?
C4 C3 I2 119.0(7) ?
C2 C3 I2 116.0(6) ?
C5 C4 C3 118.8(8) ?
C5 C4 H4 120.6 ?
C3 C4 H4 120.6 ?
C4 C5 C6 118.8(8) ?
C4 C5 I1 120.9(7) ?
C6 C5 I1 120.2(7) ?
C1 C6 C5 122.9(8) ?
C1 C6 H6 118.6 ?
C5 C6 H6 118.6 ?
N2 C7 C1 127.5(8) ?
N2 C7 H7 116.3 ?
C1 C7 H7 116.3 ?
C9 C8 N2 110.8(8) ?
C9 C8 H8A 109.5 ?
N2 C8 H8A 109.5 ?
C9 C8 H8B 109.5 ?
N2 C8 H8B 109.5 ?
H8A C8 H8B 108.1 ?
N1 C9 C8 112.4(9) ?
N1 C9 H9A 109.1 ?
C8 C9 H9A 109.1 ?
N1 C9 H9B 109.1 ?
C8 C9 H9B 109.1 ?
H9A C9 H9B 107.9 ?
N1 C10 C11 112.3(10) ?
N1 C10 H10A 109.2 ?
C11 C10 H10A 109.2 ?
N1 C10 H10B 109.2 ?
C11 C10 H10B 109.2 ?
H10A C10 H10B 107.9 ?
O1 C11 C10 111.2(10) ?
O1 C11 H11A 109.4 ?
C10 C11 H11A 109.4 ?
O1 C11 H11B 109.4 ?
C10 C11 H11B 109.4 ?
H11A C11 H11B 108.0 ?
O1 C12 C13 113.6(11) ?
O1 C12 H12A 108.9 ?
C13 C12 H12A 108.9 ?
O1 C12 H12B 108.9 ?
C13 C12 H12B 108.9 ?
H12A C12 H12B 107.7 ?
C12 C13 N1 109.3(9) ?
C12 C13 H13A 109.8 ?
N1 C13 H13A 109.8 ?
C12 C13 H13B 109.8 ?
N1 C13 H13B 109.8 ?
H13A C13 H13B 108.3 ?
C15 C14 C19 119.4(8) ?
C15 C14 C20 116.3(8) ?
C19 C14 C20 124.2(7) ?
C16 C15 C14 121.8(9) ?
C16 C15 H15 119.1 ?
C14 C15 H15 119.1 ?
C15 C16 C17 120.9(8) ?
C15 C16 I3 120.5(7) ?
C17 C16 I3 118.5(6) ?
C16 C17 C18 118.7(8) ?
C16 C17 H17 120.6 ?
C18 C17 H17 120.6 ?
C17 C18 C19 124.2(8) ?
C17 C18 I4 119.0(7) ?
C19 C18 I4 116.8(6) ?
O4 C19 C18 121.7(8) ?
O4 C19 C14 123.5(7) ?
C18 C19 C14 114.6(7) ?
N4 C20 C14 128.0(8) ?
N4 C20 H20 116.0 ?
C14 C20 H20 116.0 ?
N4 C21 C22 110.7(8) ?
N4 C21 H21A 109.5 ?
C22 C21 H21A 109.5 ?
N4 C21 H21B 109.5 ?
C22 C21 H21B 109.5 ?
H21A C21 H21B 108.1 ?
N3 C22 C21 112.3(8) ?
N3 C22 H22A 109.2 ?
C21 C22 H22A 109.2 ?
N3 C22 H22B 109.2 ?
C21 C22 H22B 109.2 ?
H22A C22 H22B 107.9 ?
N3 C23 C24 110.3(9) ?
N3 C23 H23A 109.6 ?
C24 C23 H23A 109.6 ?
N3 C23 H23B 109.6 ?
C24 C23 H23B 109.6 ?
H23A C23 H23B 108.1 ?
O3 C24 C23 111.6(11) ?
O3 C24 H24A 109.3 ?
C23 C24 H24A 109.3 ?
O3 C24 H24B 109.3 ?
C23 C24 H24B 109.3 ?
H24A C24 H24B 108.0 ?
N3 C25 C26 111.9(9) ?
N3 C25 H25A 109.2 ?
C26 C25 H25A 109.2 ?
N3 C25 H25B 109.2 ?
C26 C25 H25B 109.2 ?
H25A C25 H25B 107.9 ?
O3 C26 C25 111.0(10) ?
O3 C26 H26A 109.4 ?
C25 C26 H26A 109.4 ?
O3 C26 H26B 109.4 ?
C25 C26 H26B 109.4 ?
H26A C26 H26B 108.0 ?

loop_
_geom_bond_atom_site_label_1
_geom_bond_atom_site_label_2
_geom_bond_distance
_geom_bond_publ_flag
Ni O4 1.956(6) y
Ni O2 1.989(6) y
Ni N2 2.001(7) y
Ni N4 2.004(7) y
I1 C5 2.079(8) ?
I2 C3 2.095(9) ?
I3 C16 2.108(8) ?
I4 C18 2.103(9) ?
O1 C12 1.408(16) ?
O1 C11 1.427(17) ?
O2 C2 1.254(9) ?
O3 C24 1.403(15) ?
O3 C26 1.422(15) ?
O4 C19 1.260(10) ?
N1 C9 1.448(13) ?
N1 C10 1.473(13) ?
N1 C13 1.490(14) ?
N2 C7 1.322(11) ?
N2 C8 1.504(12) ?
N3 C23 1.433(13) ?
N3 C22 1.456(13) ?
N3 C25 1.462(12) ?
N4 C20 1.278(10) ?
N4 C21 1.469(11) ?
C1 C6 1.390(12) ?
C1 C7 1.422(13) ?
C1 C2 1.435(12) ?
C2 C3 1.411(12) ?
C3 C4 1.396(12) ?
C4 C5 1.372(13) ?
C4 H4 0.9300 ?
C5 C6 1.401(13) ?
C6 H6 0.9300 ?
C7 H7 0.9300 ?
C8 C9 1.499(15) ?
C8 H8A 0.9700 ?
C8 H8B 0.9700 ?
C9 H9A 0.9700 ?
C9 H9B 0.9700 ?
C10 C11 1.483(18) ?
C10 H10A 0.9700 ?
C10 H10B 0.9700 ?
C11 H11A 0.9700 ?
C11 H11B 0.9700 ?
C12 C13 1.477(16) ?
C12 H12A 0.9700 ?
C12 H12B 0.9700 ?
C13 H13A 0.9700 ?
C13 H13B 0.9700 ?
C14 C15 1.403(11) ?
C14 C19 1.442(12) ?
C14 C20 1.446(12) ?
C15 C16 1.349(13) ?
C15 H15 0.9300 ?
C16 C17 1.363(13) ?
C17 C18 1.382(11) ?
C17 H17 0.9300 ?
C18 C19 1.403(12) ?
C20 H20 0.9300 ?
C21 C22 1.511(13) ?
C21 H21A 0.9700 ?
C21 H21B 0.9700 ?
C22 H22A 0.9700 ?
C22 H22B 0.9700 ?
C23 C24 1.506(14) ?
C23 H23A 0.9700 ?
C23 H23B 0.9700 ?
C24 H24A 0.9700 ?
C24 H24B 0.9700 ?
C25 C26 1.512(16) ?
C25 H25A 0.9700 ?
C25 H25B 0.9700 ?
C26 H26A 0.9700 ?
C26 H26B 0.9700 ?
